data_4100418
_journal_name_full 'Journal of the American Chemical Society'
_journal_year 2005
_chemical_formula_moiety '(K 1+)10, (Na 1+)3, (Pd P2 W19 O72 13-), 17(H2 O)'
_chemical_formula_sum 'H28 K10 Na3 O89 P2 Pd W19'
_chemical_formula_weight 5573.68
_space_group_IT_number 2
_symmetry_cell_setting triclinic
_symmetry_space_group_name_Hall '-P 1'
_symmetry_space_group_name_H-M 'P -1'
_cell_angle_alpha 90.4780(10)
_cell_angle_beta 103.2810(10)
_cell_angle_gamma 108.6280(10)
_cell_formula_units_Z 2
_cell_length_a 11.9500(8)
_cell_length_b 17.3589(12)
_cell_length_c 22.9619(16)
_cell_measurement_temperature 90(2)
_cell_volume 4375.7(5)
_diffrn_ambient_temperature 90(2)
_exptl_crystal_density_diffrn 4.230
_cod_depositor_comments
;
The following automatic conversions were performed:
'_symmetry_cell_setting' value 'Triclinic' changed to 'triclinic'
according to '/home/saulius/struct/CIF-dictionaries/cif_core.dic'
dictionary named 'cif_core.dic' version 2.4.1 from 2010-06-29.

Automatic conversion script
Id: cif_fix_enum 1527 2010-12-29 10:47:43Z saulius 
;
_cod_database_code 4100418

loop_
_symmetry_equiv_pos_as_xyz
'x, y, z'
'-x, -y, -z'

loop_
_atom_site_label
_atom_site_type_symbol
_atom_site_fract_x
_atom_site_fract_y
_atom_site_fract_z
_atom_site_U_iso_or_equiv
_atom_site_adp_type
_atom_site_occupancy
_atom_site_symmetry_multiplicity
_atom_site_calc_flag
_atom_site_refinement_flags
_atom_site_disorder_assembly
_atom_site_disorder_group
Pd1 Pd -0.17821(13) 0.46740(9) 0.64488(6) 0.0224(3) Uani 1 1 d . . .
W1 W -0.15604(6) 0.00484(4) 0.68395(3) 0.01774(16) Uani 1 1 d . . .
W2 W -0.24073(6) 0.07602(4) 0.54831(3) 0.01639(16) Uani 1 1 d . . .
W3 W -0.41835(6) 0.05187(4) 0.64855(3) 0.01594(16) Uani 1 1 d . . .
W4 W 0.13726(6) 0.17325(4) 0.71483(3) 0.01791(16) Uani 1 1 d . . .
W5 W 0.05661(6) 0.24252(4) 0.58064(3) 0.01572(15) Uani 1 1 d . . .
W6 W -0.22525(6) 0.29654(4) 0.54315(3) 0.01425(15) Uani 1 1 d . . .
W7 W -0.40170(6) 0.26982(4) 0.64073(3) 0.01458(15) Uani 1 1 d . . .
W8 W -0.31619(6) 0.19268(4) 0.78985(3) 0.01722(16) Uani 1 1 d . . .
W9 W -0.05316(6) 0.15208(4) 0.82468(3) 0.01861(16) Uani 1 1 d . . .
W10 W 0.43405(6) 0.54262(4) 0.83011(3) 0.01598(16) Uani 1 1 d . . .
W11 W 0.35939(6) 0.61208(4) 0.69595(3) 0.01588(16) Uani 1 1 d . . .
W12 W 0.07009(6) 0.65588(4) 0.65311(3) 0.01474(15) Uani 1 1 d . . .
W13 W -0.10080(6) 0.64309(4) 0.75188(3) 0.01625(16) Uani 1 1 d . . .
W14 W -0.01516(6) 0.56855(4) 0.90218(3) 0.01700(16) Uani 1 1 d . . .
W15 W 0.23945(6) 0.51986(4) 0.93842(3) 0.01624(16) Uani 1 1 d . . .
W16 W 0.33931(6) 0.79788(4) 0.76771(3) 0.01607(16) Uani 1 1 d . . .
W17 W 0.16358(6) 0.77731(4) 0.86857(3) 0.01672(16) Uani 1 1 d . . .
W18 W 0.42594(6) 0.72998(4) 0.90368(3) 0.01646(16) Uani 1 1 d . . .
W19 W 0.23292(7) 0.39407(4) 0.70664(3) 0.01996(17) Uani 1 1 d . . .
P1 P -0.1401(4) 0.2116(2) 0.67940(18) 0.0105(8) Uiso 1 1 d . . .
P2 P 0.1727(3) 0.6000(2) 0.79750(18) 0.0087(7) Uiso 1 1 d . . .
K1 K 0.2539(4) 0.3221(3) 0.86312(18) 0.0260(9) Uani 1 1 d . . .
K2 K 0.2741(4) 0.8364(3) 0.60128(19) 0.0291(9) Uani 1 1 d . . .
K3 K 0.6671(4) 0.4017(3) 0.8762(2) 0.0289(9) Uani 1 1 d . . .
K4 K 0.7193(4) 0.6476(3) 0.9588(2) 0.0316(10) Uani 1 1 d . . .
K5 K 0.5300(4) 0.8756(3) 0.5062(2) 0.0340(10) Uani 1 1 d . . .
K6 K 0.0610(4) 0.8638(3) 0.7198(2) 0.0349(10) Uani 1 1 d . . .
K7 K 0.6593(4) 0.9560(3) 0.8002(2) 0.0390(11) Uani 1 1 d . . .
K8 K -0.0682(4) 0.3268(3) 0.9470(2) 0.0369(11) Uani 1 1 d . . .
K9 K 0.9651(6) 0.3586(4) 0.8616(3) 0.0638(18) Uani 1 1 d . . .
K10 K 0.9562(5) 0.3872(3) 0.7966(2) 0.0442(13) Uani 1 1 d . . .
Na1 Na 0.2864(6) 0.0927(4) 0.6100(3) 0.0210(15) Uiso 1 1 d . . .
Na2 Na 0.0733(8) 0.4689(5) 0.5723(4) 0.0336(19) Uani 1 1 d . . .
Na3 Na 0.2879(7) 0.5334(5) 0.5412(4) 0.0293(17) Uani 1 1 d . . .
O1 O -0.1354(11) -0.0878(8) 0.6966(6) 0.024(3) Uiso 1 1 d . . .
O2 O -0.2710(11) 0.0277(8) 0.4791(6) 0.024(3) Uiso 1 1 d . . .
O3 O -0.5655(11) -0.0155(7) 0.6374(6) 0.023(3) Uiso 1 1 d . . .
O4 O -0.1838(11) -0.0004(7) 0.5971(5) 0.020(3) Uiso 1 1 d . . .
O5 O -0.3968(11) 0.0291(7) 0.5666(5) 0.019(2) Uiso 1 1 d . . .
O6 O -0.3292(11) -0.0268(7) 0.6699(5) 0.020(3) Uiso 1 1 d . . .
O7 O -0.1293(12) 0.0532(8) 0.7591(6) 0.024(3) Uiso 1 1 d . . .
O8 O 0.0081(11) 0.0747(7) 0.6841(6) 0.020(3) Uiso 1 1 d . . .
O9 O -0.0701(11) 0.1420(7) 0.5608(6) 0.021(3) Uiso 1 1 d . . .
O10 O -0.2683(11) 0.1753(7) 0.5315(5) 0.020(3) Uiso 1 1 d . . .
O11 O -0.4423(11) 0.1467(7) 0.6225(5) 0.018(2) Uiso 1 1 d . . .
O12 O -0.3785(11) 0.0919(7) 0.7273(5) 0.020(3) Uiso 1 1 d . . .
O13 O -0.0070(12) 0.0934(8) 0.8795(6) 0.026(3) Uiso 1 1 d . . .
O14 O 0.2539(13) 0.1353(8) 0.7404(7) 0.032(3) Uiso 1 1 d . . .
O15 O 0.1186(12) 0.2476(8) 0.5196(6) 0.028(3) Uiso 1 1 d . . .
O16 O -0.2605(11) 0.3102(7) 0.4685(5) 0.019(3) Uiso 1 1 d . . .
O17 O -0.5505(11) 0.2651(8) 0.6286(6) 0.024(3) Uiso 1 1 d . . .
O18 O -0.4423(12) 0.1635(8) 0.8197(6) 0.028(3) Uiso 1 1 d . . .
O19 O 0.0761(11) 0.1740(7) 0.7838(5) 0.018(2) Uiso 1 1 d . . .
O20 O 0.1516(11) 0.1892(7) 0.6336(5) 0.019(2) Uiso 1 1 d . . .
O21 O -0.0605(10) 0.2956(7) 0.5563(5) 0.018(2) Uiso 1 1 d . . .
O22 O -0.3849(11) 0.2738(7) 0.5590(5) 0.018(2) Uiso 1 1 d . . .
O23 O -0.3730(11) 0.2435(7) 0.7207(6) 0.021(3) Uiso 1 1 d . . .
O24 O -0.2176(11) 0.1315(7) 0.8315(5) 0.019(2) Uiso 1 1 d . . .
O25 O -0.2110(10) 0.1212(7) 0.6511(5) 0.016(2) Uiso 1 1 d . . .
O26 O -0.1431(10) 0.2148(6) 0.7455(5) 0.014(2) Uiso 1 1 d . . .
O27 O -0.0098(10) 0.2312(7) 0.6722(5) 0.018(2) Uiso 1 1 d . . .
O28 O -0.2054(10) 0.2656(7) 0.6446(5) 0.017(2) Uiso 1 1 d . . .
O29 O 0.0073(11) 0.2529(7) 0.8616(5) 0.018(2) Uiso 1 1 d . . .
O30 O 0.2272(11) 0.2880(7) 0.7340(6) 0.022(3) Uiso 1 1 d . . .
O31 O 0.1650(11) 0.3436(7) 0.6275(6) 0.020(3) Uiso 1 1 d . . .
O32 O -0.1786(10) 0.4003(7) 0.5766(5) 0.015(2) Uiso 1 1 d . . .
O33 O -0.3213(10) 0.3769(7) 0.6583(5) 0.017(2) Uiso 1 1 d . . .
O34 O -0.2283(11) 0.2856(7) 0.8316(6) 0.023(3) Uiso 1 1 d . . .
O35 O 0.3514(11) 0.4425(7) 0.7816(5) 0.018(2) Uiso 1 1 d . . .
O36 O 0.2916(11) 0.4971(7) 0.6737(6) 0.022(3) Uiso 1 1 d . . .
O37 O -0.0433(11) 0.5565(7) 0.6256(5) 0.020(3) Uiso 1 1 d . . .
O38 O -0.1863(11) 0.5456(7) 0.7073(6) 0.023(3) Uiso 1 1 d . . .
O39 O -0.0872(12) 0.4635(8) 0.8853(6) 0.030(3) Uiso 1 1 d . . .
O40 O 0.1435(12) 0.4184(8) 0.9159(6) 0.024(3) Uiso 1 1 d . . .
O41 O 0.5682(12) 0.5283(8) 0.8632(6) 0.026(3) Uiso 1 1 d . . .
O42 O 0.4378(11) 0.6394(7) 0.6420(6) 0.020(3) Uiso 1 1 d . . .
O43 O 0.0676(12) 0.7038(8) 0.5881(6) 0.026(3) Uiso 1 1 d . . .
O44 O -0.2167(13) 0.6828(9) 0.7509(7) 0.032(3) Uiso 1 1 d . . .
O45 O -0.0959(11) 0.5926(8) 0.9479(6) 0.023(3) Uiso 1 1 d . . .
O46 O 0.3261(11) 0.5127(7) 1.0084(5) 0.020(3) Uiso 1 1 d . . .
O47 O 0.4757(10) 0.5876(7) 0.7586(5) 0.019(3) Uiso 1 1 d . . .
O48 O 0.2081(11) 0.6188(7) 0.6573(6) 0.023(3) Uiso 1 1 d . . .
O49 O -0.0451(11) 0.6918(7) 0.6850(5) 0.019(2) Uiso 1 1 d . . .
O50 O -0.0883(11) 0.5975(7) 0.8277(6) 0.021(3) Uiso 1 1 d . . .
O51 O 0.1219(10) 0.5595(7) 0.9614(5) 0.017(2) Uiso 1 1 d . . .
O52 O 0.3440(10) 0.5093(7) 0.8865(5) 0.014(2) Uiso 1 1 d . . .
O53 O 0.2623(10) 0.5687(7) 0.7753(5) 0.015(2) Uiso 1 1 d . . .
O54 O 0.0685(10) 0.6014(7) 0.7474(5) 0.017(2) Uiso 1 1 d . . .
O55 O 0.1268(10) 0.5505(6) 0.8481(5) 0.013(2) Uiso 1 1 d . . .
O56 O 0.2460(10) 0.6918(7) 0.8243(5) 0.016(2) Uiso 1 1 d . . .
O57 O 0.3963(11) 0.7140(7) 0.7360(6) 0.022(3) Uiso 1 1 d . . .
O58 O 0.1979(11) 0.7529(7) 0.7061(6) 0.020(3) Uiso 1 1 d . . .
O59 O 0.0321(11) 0.7371(7) 0.7998(5) 0.018(2) Uiso 1 1 d . . .
O60 O 0.1001(11) 0.6901(7) 0.9073(6) 0.021(3) Uiso 1 1 d . . .
O61 O 0.3386(10) 0.6436(7) 0.9367(5) 0.016(2) Uiso 1 1 d . . .
O62 O 0.4721(10) 0.6528(7) 0.8611(5) 0.018(2) Uiso 1 1 d . . .
O63 O 0.2601(12) 0.8430(8) 0.8132(6) 0.024(3) Uiso 1 1 d . . .
O64 O 0.3276(11) 0.7931(7) 0.9189(6) 0.021(3) Uiso 1 1 d . . .
O65 O 0.4604(11) 0.7987(7) 0.8397(5) 0.019(2) Uiso 1 1 d . . .
O66 O 0.4171(12) 0.8815(8) 0.7357(6) 0.027(3) Uiso 1 1 d . . .
O67 O 0.1347(12) 0.8574(8) 0.9019(6) 0.025(3) Uiso 1 1 d . . .
O68 O 0.5575(12) 0.7744(8) 0.9611(6) 0.027(3) Uiso 1 1 d . . .
O69 O 0.1061(12) 0.4018(7) 0.7230(6) 0.028(3) Uani 1 1 d . . .
O70 O -0.090(3) 0.4385(17) 0.6990(13) 0.033(6) Uiso 0.50 1 d P . .
O1W O 0.4063(10) 0.3841(7) 0.6837(5) 0.018(2) Uani 1 1 d . . .
O71 O -0.287(3) 0.509(2) 0.5851(17) 0.052(9) Uiso 0.50 1 d P . .
O2W O 0.023(5) 0.956(3) 0.926(2) 0.089(15) Uiso 0.50 1 d P . .
O3W O 0.4474(14) 0.2882(9) 0.8233(7) 0.039(4) Uiso 1 1 d . . .
O4W O 0.224(2) 0.2143(16) 0.9499(12) 0.026(6) Uiso 0.50 1 d P . .
O5W O 0.4347(13) 0.3710(9) 0.9632(7) 0.034(3) Uiso 1 1 d . . .
O6W O 0.6214(14) 0.4626(9) 0.7577(7) 0.040(4) Uiso 1 1 d . . .
O7W O 0.6884(16) 0.2874(10) 0.9558(8) 0.047(4) Uiso 1 1 d . . .
O8W O 0.715(3) 0.7304(18) 0.8536(14) 0.036(7) Uiso 0.50 1 d P . .
O9W O 0.642(3) 0.8110(18) 0.7353(14) 0.034(7) Uiso 0.50 1 d P . .
O10W O 0.521(3) 0.9754(17) 0.8786(13) 0.033(7) Uiso 0.50 1 d P . .
O11W O 0.0496(12) 0.0098(8) 0.5631(6) 0.030(3) Uiso 1 1 d . . .
O12W O 0.2633(19) 0.9836(13) 0.7066(10) 0.069(6) Uiso 1 1 d . . .
O13W O 0.094(2) 0.9766(14) 0.8172(11) 0.077(6) Uiso 1 1 d . . .
O14W O 0.4982(14) 0.8165(10) 0.6150(7) 0.041(4) Uiso 1 1 d . . .
O15W O 0.747(3) 0.8551(19) 0.5125(15) 0.043(8) Uiso 0.50 1 d P . .
O16W O 0.545(4) 0.730(2) 0.5540(19) 0.064(11) Uiso 0.50 1 d P . .
O17W O 0.488(2) 0.6175(15) 0.4991(11) 0.022(5) Uiso 0.50 1 d P . .
O18W O 0.470(2) 0.4766(16) 0.5843(12) 0.028(6) Uiso 0.50 1 d P . .
O19W O 0.214(3) 0.3972(18) 0.4656(14) 0.038(7) Uiso 0.50 1 d P . .
O20W O 0.015(3) 0.2079(18) 1.0055(14) 0.038(7) Uiso 0.50 1 d P . .
O21W O -0.213(3) 0.147(2) 0.9517(18) 0.059(10) Uiso 0.50 1 d P . .
O22W O 0.0540(13) 0.8598(9) 0.5955(7) 0.036(3) Uiso 1 1 d . . .
O23W O 0.3502(17) 1.0331(11) 0.8250(9) 0.006(4) Uiso 0.50 1 d P . .
O24W O 0.6526(14) 0.6242(9) 0.6150(7) 0.037(3) Uiso 1 1 d . . .
O25W O 0.365(3) 1.0211(18) 0.7707(14) 0.037(7) Uiso 0.50 1 d P . .
O26W O 0.815(3) 0.755(2) 0.8794(15) 0.044(8) Uiso 0.50 1 d P . .
O27W O 0.672(3) 0.802(2) 0.7806(18) 0.052(9) Uiso 0.50 1 d P . .

loop_
_atom_site_aniso_label
_atom_site_aniso_U_11
_atom_site_aniso_U_22
_atom_site_aniso_U_33
_atom_site_aniso_U_23
_atom_site_aniso_U_13
_atom_site_aniso_U_12
Pd1 0.0253(7) 0.0242(7) 0.0211(7) 0.0061(5) 0.0060(6) 0.0127(6)
W1 0.0187(3) 0.0169(3) 0.0188(4) 0.0061(3) -0.0011(3) 0.0114(3)
W2 0.0193(3) 0.0163(3) 0.0147(3) 0.0028(2) -0.0009(3) 0.0109(3)
W3 0.0162(3) 0.0155(3) 0.0160(3) 0.0066(2) -0.0008(3) 0.0083(3)
W4 0.0172(3) 0.0205(3) 0.0178(4) 0.0051(3) -0.0015(3) 0.0127(3)
W5 0.0162(3) 0.0204(3) 0.0133(3) 0.0028(2) 0.0013(3) 0.0112(3)
W6 0.0164(3) 0.0174(3) 0.0116(3) 0.0059(2) 0.0020(3) 0.0102(3)
W7 0.0154(3) 0.0171(3) 0.0140(3) 0.0058(2) 0.0029(3) 0.0096(3)
W8 0.0192(3) 0.0211(3) 0.0131(3) 0.0064(3) 0.0022(3) 0.0101(3)
W9 0.0192(3) 0.0217(4) 0.0148(4) 0.0075(3) -0.0013(3) 0.0104(3)
W10 0.0159(3) 0.0203(3) 0.0136(3) 0.0054(2) 0.0002(3) 0.0107(3)
W11 0.0186(3) 0.0204(3) 0.0136(3) 0.0084(2) 0.0057(3) 0.0119(3)
W12 0.0172(3) 0.0193(3) 0.0108(3) 0.0068(2) 0.0031(3) 0.0102(3)
W13 0.0165(3) 0.0229(3) 0.0124(3) 0.0048(3) 0.0034(3) 0.0108(3)
W14 0.0191(3) 0.0210(3) 0.0137(3) 0.0064(3) 0.0048(3) 0.0096(3)
W15 0.0191(3) 0.0191(3) 0.0110(3) 0.0065(2) 0.0007(3) 0.0090(3)
W16 0.0188(3) 0.0173(3) 0.0155(3) 0.0071(2) 0.0047(3) 0.0101(3)
W17 0.0206(3) 0.0185(3) 0.0145(3) 0.0042(2) 0.0039(3) 0.0113(3)
W18 0.0179(3) 0.0187(3) 0.0136(3) 0.0047(2) 0.0012(3) 0.0090(3)
W19 0.0207(4) 0.0239(4) 0.0179(4) 0.0039(3) 0.0025(3) 0.0123(3)
K1 0.022(2) 0.036(2) 0.018(2) 0.0039(16) -0.0002(16) 0.0107(17)
K2 0.039(2) 0.023(2) 0.019(2) 0.0054(15) 0.0009(18) 0.0058(17)
K3 0.022(2) 0.035(2) 0.035(2) 0.0032(18) 0.0074(18) 0.0181(17)
K4 0.036(2) 0.033(2) 0.031(2) 0.0062(18) 0.011(2) 0.0180(19)
K5 0.038(2) 0.025(2) 0.033(3) -0.0020(17) 0.004(2) 0.0058(18)
K6 0.035(2) 0.039(3) 0.038(3) 0.011(2) 0.012(2) 0.022(2)
K7 0.028(2) 0.036(3) 0.047(3) 0.010(2) 0.002(2) 0.0080(19)
K8 0.035(3) 0.048(3) 0.029(3) 0.009(2) 0.005(2) 0.018(2)
K9 0.060(4) 0.045(3) 0.078(5) 0.018(3) -0.005(3) 0.021(3)
K10 0.055(3) 0.040(3) 0.037(3) 0.000(2) 0.018(3) 0.010(2)
Na2 0.036(4) 0.023(4) 0.042(5) -0.001(3) 0.009(4) 0.011(3)
Na3 0.026(4) 0.031(4) 0.038(5) 0.017(3) 0.010(4) 0.018(3)
O69 0.023(7) 0.012(6) 0.044(9) 0.000(5) -0.005(6) 0.009(5)
O1W 0.009(5) 0.026(6) 0.020(6) 0.000(5) -0.002(5) 0.012(5)

loop_
_geom_bond_atom_site_label_1
_geom_bond_atom_site_label_2
_geom_bond_distance
_geom_bond_site_symmetry_2
_geom_bond_publ_flag
Pd1 O70 1.63(3) . ?
Pd1 O32 1.944(11) . ?
Pd1 O71 1.98(4) . ?
Pd1 O37 1.983(12) . ?
Pd1 O33 2.005(11) . ?
Pd1 O38 2.007(12) . ?
Pd1 K10 3.949(6) 1_455 ?
W1 O1 1.721(13) . ?
W1 O7 1.827(13) . ?
W1 O6 1.911(12) . ?
W1 O4 1.941(12) . ?
W1 O8 1.948(12) . ?
W1 O25 2.393(12) . ?
W1 K7 3.777(5) 1_445 ?
W1 K6 4.063(5) 1_545 ?
W2 O2 1.697(12) . ?
W2 O10 1.883(13) . ?
W2 O5 1.927(12) . ?
W2 O4 1.932(13) . ?
W2 O9 1.946(12) . ?
W2 O25 2.391(11) . ?
W2 K5 3.631(4) 1_445 ?
W2 K5 3.756(5) 2_566 ?
W2 K2 3.757(4) 2_566 ?
W3 O3 1.732(12) . ?
W3 O12 1.831(12) . ?
W3 O11 1.841(12) . ?
W3 O6 1.985(13) . ?
W3 O5 2.010(12) . ?
W3 O25 2.371(11) . ?
W3 Na1 3.729(7) 1_455 ?
W3 K5 3.868(5) 2_566 ?
W3 K7 3.918(5) 1_445 ?
W4 O14 1.715(15) . ?
W4 O19 1.892(11) . ?
W4 O8 1.898(12) . ?
W4 O20 1.926(12) . ?
W4 O30 1.928(12) . ?
W4 O27 2.327(12) . ?
W4 K1 3.948(4) . ?
W5 O15 1.720(13) . ?
W5 O9 1.877(12) . ?
W5 O21 1.895(12) . ?
W5 O20 1.918(13) . ?
W5 O31 1.947(12) . ?
W5 O27 2.399(12) . ?
W6 O16 1.706(13) . ?
W6 O32 1.812(11) . ?
W6 O21 1.928(12) . ?
W6 O22 1.942(12) . ?
W6 O10 2.000(12) . ?
W6 O28 2.370(12) . ?
W6 Na3 3.724(8) 2_566 ?
W6 K5 3.817(4) 2_566 ?
W6 K2 3.845(4) 2_566 ?
W7 O17 1.710(13) . ?
W7 O33 1.792(11) . ?
W7 O23 1.877(13) . ?
W7 O22 1.931(12) . ?
W7 O11 2.052(11) . ?
W7 O28 2.352(12) . ?
W7 K5 3.887(4) 2_566 ?
W8 O18 1.730(13) . ?
W8 O34 1.748(12) . ?
W8 O23 1.916(13) . ?
W8 O24 1.931(13) . ?
W8 O12 2.077(11) . ?
W8 O26 2.435(11) . ?
W8 K9 3.674(6) 1_455 ?
W8 K10 3.842(5) 1_455 ?
W8 K7 4.037(5) 1_445 ?
W9 O13 1.729(14) . ?
W9 O29 1.785(11) . ?
W9 O19 1.926(11) . ?
W9 O24 1.926(12) . ?
W9 O7 2.091(12) . ?
W9 O26 2.351(12) . ?
W9 K9 3.603(7) 1_455 ?
W9 K1 3.809(4) . ?
W9 K7 3.913(5) 1_445 ?
W9 K10 4.107(6) 1_455 ?
W10 O41 1.705(14) . ?
W10 O52 1.850(11) . ?
W10 O35 1.898(11) . ?
W10 O62 1.908(11) . ?
W10 O47 1.925(12) . ?
W10 O53 2.327(12) . ?
W10 K4 3.872(5) . ?
W10 K1 3.923(4) . ?
W11 O42 1.702(12) . ?
W11 O57 1.860(12) . ?
W11 O48 1.863(13) . ?
W11 O47 1.910(12) . ?
W11 O36 1.914(12) . ?
W11 O53 2.380(11) . ?
W11 Na3 3.605(8) . ?
W12 O43 1.714(14) . ?
W12 O37 1.818(11) . ?
W12 O48 1.936(13) . ?
W12 O49 1.955(12) . ?
W12 O58 2.029(12) . ?
W12 O54 2.371(12) . ?
W12 K2 3.700(4) . ?
W12 K6 3.952(5) . ?
W13 O44 1.729(15) . ?
W13 O38 1.827(12) . ?
W13 O49 1.911(12) . ?
W13 O50 1.912(13) . ?
W13 O59 1.977(11) . ?
W13 O54 2.378(12) . ?
W13 K6 3.863(5) . ?
W14 O45 1.710(12) . ?
W14 O39 1.746(13) . ?
W14 O50 1.884(13) . ?
W14 O51 1.924(12) . ?
W14 O60 2.104(12) . ?
W14 O55 2.412(11) . ?
W14 K8 3.666(5) 2_567 ?
W14 K9 3.674(7) 1_455 ?
W14 K10 3.835(5) 1_455 ?
W14 K3 3.882(4) 1_455 ?
W15 O46 1.730(13) . ?
W15 O40 1.763(12) . ?
W15 O51 1.917(12) . ?
W15 O52 1.960(11) . ?
W15 O61 2.103(11) . ?
W15 O55 2.364(12) . ?
W15 K9 3.618(6) 1_455 ?
W15 K4 3.840(5) 2_667 ?
W15 K1 3.901(4) . ?
W16 O66 1.727(13) . ?
W16 O58 1.873(12) . ?
W16 O63 1.875(13) . ?
W16 O65 1.927(13) . ?
W16 O57 1.989(12) . ?
W16 O56 2.392(12) . ?
W16 K6 3.788(5) . ?
W16 K2 3.829(4) . ?
W16 K7 3.829(5) . ?
W17 O67 1.746(13) . ?
W17 O60 1.805(12) . ?
W17 O59 1.894(12) . ?
W17 O64 1.965(13) . ?
W17 O63 2.026(13) . ?
W17 O56 2.361(11) . ?
W17 K6 3.842(5) . ?
W18 O68 1.750(13) . ?
W18 O61 1.814(11) . ?
W18 O64 1.927(12) . ?
W18 O65 1.935(12) . ?
W18 O62 1.937(12) . ?
W18 O56 2.377(12) . ?
W18 K4 4.140(5) . ?
W19 O69 1.687(14) . ?
W19 O31 1.889(12) . ?
W19 O36 1.930(13) . ?
W19 O30 1.936(13) . ?
W19 O35 1.941(12) . ?
W19 O1W 2.308(11) . ?
W19 Na2 3.713(9) . ?
W19 K1 3.794(4) . ?
P1 O28 1.522(13) . ?
P1 O26 1.528(11) . ?
P1 O27 1.533(12) . ?
P1 O25 1.577(11) . ?
P1 K10 3.749(6) 1_455 ?
P2 O54 1.496(13) . ?
P2 O53 1.523(12) . ?
P2 O55 1.549(12) . ?
P2 O56 1.591(11) . ?
P2 K10 3.769(6) 1_455 ?
K1 O5W 2.681(16) . ?
K1 O4W 2.75(3) . ?
K1 O29 2.796(12) . ?
K1 O40 2.847(13) . ?
K1 O3W 2.892(16) . ?
K1 O30 2.944(13) . ?
K1 O35 2.957(13) . ?
K1 O19 3.016(12) . ?
K1 O52 3.078(11) . ?
K1 K9 3.695(8) 1_455 ?
K2 O3 2.657(13) 1_665 ?
K2 O43 2.738(13) . ?
K2 O14W 2.755(17) . ?
K2 O22W 2.761(16) . ?
K2 O16 2.935(12) 2_566 ?
K2 O58 2.991(13) . ?
K2 O2 3.011(14) 2_566 ?
K2 O10 3.037(13) 2_566 ?
K2 O66 3.121(14) . ?
K2 W2 3.757(4) 2_566 ?
K3 O3W 2.728(16) . ?
K3 O7W 2.740(19) . ?
K3 O39 2.742(14) 1_655 ?
K3 O41 2.796(15) . ?
K3 O6W 2.925(18) . ?
K3 O34 2.973(13) 1_655 ?
K3 O46 2.998(12) 2_667 ?
K3 K8 3.826(7) 1_655 ?
K3 W14 3.882(4) 1_655 ?
K3 K9 3.950(8) . ?
K3 K10 4.335(7) . ?
K3 K4 4.452(6) . ?
K4 O45 2.729(14) 1_655 ?
K4 O26W 2.79(3) . ?
K4 O5W 2.799(15) 2_667 ?
K4 O46 2.804(13) 2_667 ?
K4 O8W 2.82(3) . ?
K4 O41 2.844(14) . ?
K4 O4W 2.97(3) 2_667 ?
K4 O20W 3.27(3) 2_667 ?
K4 O62 3.302(13) . ?
K4 O40 3.370(15) 2_667 ?
K4 O68 3.370(15) . ?
K4 W15 3.840(5) 2_667 ?
K5 O15W 2.70(3) . ?
K5 O14W 2.768(17) . ?
K5 O5 2.772(12) 1_665 ?
K5 O22 2.801(12) 2_566 ?
K5 O16W 2.81(4) . ?
K5 O11 2.877(13) 2_566 ?
K5 O10 2.880(13) 2_566 ?
K5 O5 2.928(14) 2_566 ?
K5 O2 3.117(13) 1_665 ?
K5 W2 3.631(4) 1_665 ?
K5 W2 3.756(5) 2_566 ?
K5 Na1 3.766(8) 2_666 ?
K6 O1 2.682(14) 1_565 ?
K6 O12W 2.72(2) . ?
K6 O13W 2.83(2) . ?
K6 O22W 2.836(16) . ?
K6 O59 2.864(13) . ?
K6 O49 2.870(12) . ?
K6 O63 2.934(15) . ?
K6 O58 2.953(13) . ?
K7 O27W 2.76(4) . ?
K7 O10W 2.80(3) . ?
K7 O66 2.802(14) . ?
K7 O9W 2.84(3) . ?
K7 O7 2.918(13) 1_665 ?
K7 O24 2.927(12) 1_665 ?
K7 O12 2.993(14) 1_665 ?
K7 O6 3.040(13) 1_665 ?
K7 O65 3.289(13) . ?
K7 W1 3.777(5) 1_665 ?
K7 W9 3.913(5) 1_665 ?
K8 K9 2.130(9) 1_455 ?
K8 O45 2.764(14) 2_567 ?
K8 O40 2.777(13) . ?
K8 O20W 2.79(3) . ?
K8 O29 2.796(12) . ?
K8 O39 2.817(16) . ?
K8 O34 2.820(14) . ?
K8 O7W 2.823(18) 1_455 ?
K8 O21W 3.07(4) . ?
K8 O51 3.178(12) 2_567 ?
K8 K10 3.665(7) 1_455 ?
K8 W14 3.666(5) 2_567 ?
K9 K10 1.568(9) . ?
K9 O29 2.053(14) 1_655 ?
K9 O40 2.126(14) 1_655 ?
K9 K8 2.130(9) 1_655 ?
K9 O34 2.191(14) 1_655 ?
K9 O39 2.206(16) 1_655 ?
K9 O55 3.332(12) 1_655 ?
K9 O26 3.355(13) 1_655 ?
K9 W9 3.603(7) 1_655 ?
K9 W15 3.618(6) 1_655 ?
K9 W14 3.674(7) 1_655 ?
K9 W8 3.674(6) 1_655 ?
K10 O70 2.43(3) 1_655 ?
K10 O34 2.640(13) 1_655 ?
K10 O39 2.655(14) 1_655 ?
K10 O69 2.690(15) 1_655 ?
K10 O29 2.930(14) 1_655 ?
K10 O55 2.955(11) 1_655 ?
K10 O26 2.962(12) 1_655 ?
K10 O40 3.032(15) 1_655 ?
K10 K8 3.665(7) 1_655 ?
K10 P1 3.749(6) 1_655 ?
K10 P2 3.769(6) 1_655 ?
Na1 O11W 2.686(15) . ?
Na1 O20 2.794(14) . ?
Na1 O2 2.846(14) 2_556 ?
Na1 O12W 2.93(2) 1_545 ?
Na1 O15W 2.94(4) 2_666 ?
Na1 O3 2.947(15) 1_655 ?
Na1 O17 2.968(14) 1_655 ?
Na1 O11 3.017(13) 1_655 ?
Na1 W3 3.729(7) 1_655 ?
Na1 K5 3.766(8) 2_666 ?
Na1 K2 4.406(8) 1_545 ?
Na2 Na3 2.712(11) . ?
Na2 O37 2.804(14) . ?
Na2 O32 2.887(14) . ?
Na2 O21 2.895(13) . ?
Na2 O31 2.911(16) . ?
Na2 O36 2.973(16) . ?
Na2 O48 2.994(14) . ?
Na2 Na2 3.723(19) 2_566 ?
Na3 O18W 2.66(3) . ?
Na3 O19W 2.70(3) . ?
Na3 O17W 2.76(3) . ?
Na3 O42 2.805(14) . ?
Na3 O16 2.842(14) 2_566 ?
Na3 O71 2.98(4) 2_566 ?
Na3 W6 3.724(8) 2_566 ?
O1 K6 2.682(14) 1_545 ?
O2 Na1 2.846(14) 2_556 ?
O2 K2 3.011(14) 2_566 ?
O2 K5 3.117(13) 1_445 ?
O3 K2 2.657(13) 1_445 ?
O3 Na1 2.947(15) 1_455 ?
O5 K5 2.772(12) 1_445 ?
O5 K5 2.928(14) 2_566 ?
O6 K7 3.040(13) 1_445 ?
O7 K7 2.918(13) 1_445 ?
O10 K5 2.880(13) 2_566 ?
O10 K2 3.037(13) 2_566 ?
O11 K5 2.877(13) 2_566 ?
O11 Na1 3.017(13) 1_455 ?
O12 K7 2.993(14) 1_445 ?
O16 Na3 2.842(14) 2_566 ?
O16 K2 2.935(12) 2_566 ?
O17 Na1 2.968(14) 1_455 ?
O22 K5 2.801(12) 2_566 ?
O24 K7 2.927(12) 1_445 ?
O26 K10 2.962(12) 1_455 ?
O26 K9 3.355(13) 1_455 ?
O29 K9 2.053(14) 1_455 ?
O29 K10 2.930(14) 1_455 ?
O34 K9 2.191(14) 1_455 ?
O34 K10 2.640(13) 1_455 ?
O34 K3 2.973(13) 1_455 ?
O39 K9 2.206(16) 1_455 ?
O39 K10 2.655(14) 1_455 ?
O39 K3 2.742(14) 1_455 ?
O40 K9 2.126(14) 1_455 ?
O40 K10 3.032(15) 1_455 ?
O40 K4 3.370(15) 2_667 ?
O45 K4 2.729(14) 1_455 ?
O45 K8 2.764(13) 2_567 ?
O46 K4 2.804(13) 2_667 ?
O46 K3 2.998(12) 2_667 ?
O51 K8 3.178(12) 2_567 ?
O55 K10 2.955(11) 1_455 ?
O55 K9 3.332(12) 1_455 ?
O69 K10 2.690(15) 1_455 ?
O70 K10 2.43(3) 1_455 ?
O71 Na3 2.98(4) 2_566 ?
O4W K4 2.97(3) 2_667 ?
O5W K4 2.799(15) 2_667 ?
O7W K8 2.823(18) 1_655 ?
O8W O26W 1.14(4) . ?
O9W O27W 1.05(4) . ?
O12W O25W 1.65(4) . ?
O12W Na1 2.93(2) 1_565 ?
O15W Na1 2.94(4) 2_666 ?
O20W K4 3.27(3) 2_667 ?
O23W O25W 1.32(3) . ?
